data_2007702
loop_
_publ_author_name
'Jones, Peter G.'
'Fischer, Axel K.'

_publ_section_title
;
 <i>cis</i>- and
 <i>trans</i>-1,3-Diethoxy-1,3-diphosphorinane-1,3-dione
;
_journal_issue 10
_journal_name_full 'Acta Crystallographica Section C'
_journal_page_first 1451
_journal_page_last 1453
_journal_paper_doi 10.1107/S0108270198006349
_journal_volume 54
_journal_year 1998
_chemical_formula_sum 'C8 H18 O4 P2'
_chemical_formula_weight 240.16
_chemical_name_systematic
;
 trans-1,3-Diethoxy-1,3-diphosphorinane-1,3-dione
;
_space_group_IT_number 14
_symmetry_cell_setting monoclinic
_symmetry_space_group_name_Hall '-P 2yn'
_symmetry_space_group_name_H-M 'P 1 21/n 1'
_audit_creation_method SHELXL
_cell_angle_alpha 90.00
_cell_angle_beta 99.06(3)
_cell_angle_gamma 90.00
_cell_formula_units_Z 8
_cell_length_a 7.431(2)
_cell_length_b 18.715(5)
_cell_length_c 17.183(6)
_cell_measurement_reflns_used 50
_cell_measurement_temperature 178(2)
_cell_measurement_theta_max 11.5
_cell_measurement_theta_min 10.0
_cell_volume 2359.8(12)
_computing_cell_refinement 'P3 Software'
_computing_data_collection 'P3 Software (Nicolet Instrument Corporation, 1987)'
_computing_data_reduction 'XDISK in P3 Software'
_computing_molecular_graphics 'XP (Siemens, 1994)'
_computing_publication_material SHELXL93
_computing_structure_refinement 'SHELXL93 (Sheldrick, 1993)'
_computing_structure_solution 'SHELXS86 (Sheldrick, 1990)'
_diffrn_ambient_temperature 178(2)
_diffrn_measurement_device 'Nicolet R3'
_diffrn_measurement_method \w
_diffrn_radiation_monochromator graphite
_diffrn_radiation_source 'fine-focus sealed tube'
_diffrn_radiation_type MoK\a
_diffrn_radiation_wavelength 0.71073
_diffrn_reflns_av_R_equivalents 0.033
_diffrn_reflns_av_sigmaI/netI 0.037
_diffrn_reflns_limit_h_max 0
_diffrn_reflns_limit_h_min -9
_diffrn_reflns_limit_k_max 24
_diffrn_reflns_limit_k_min -24
_diffrn_reflns_limit_l_max 22
_diffrn_reflns_limit_l_min -22
_diffrn_reflns_number 11525
_diffrn_reflns_theta_max 27.56
_diffrn_reflns_theta_min 3.05
_diffrn_standards_decay_% 0
_diffrn_standards_interval_count 147
_diffrn_standards_number 3
_exptl_absorpt_coefficient_mu 0.357
_exptl_absorpt_correction_type none
_exptl_crystal_colour colourless
_exptl_crystal_density_diffrn 1.352
_exptl_crystal_density_meas ?
_exptl_crystal_description prism
_exptl_crystal_F_000 1024
_exptl_crystal_size_max 0.7
_exptl_crystal_size_mid 0.5
_exptl_crystal_size_min 0.5
_refine_diff_density_max 0.30
_refine_diff_density_min -0.35
_refine_ls_extinction_method none
_refine_ls_goodness_of_fit_all 1.053
_refine_ls_goodness_of_fit_obs 1.046
_refine_ls_hydrogen_treatment constr
_refine_ls_matrix_type full
_refine_ls_number_parameters 270
_refine_ls_number_reflns 5451
_refine_ls_number_restraints 19
_refine_ls_restrained_S_all 1.054
_refine_ls_restrained_S_obs 1.047
_refine_ls_R_factor_all 0.059
_refine_ls_R_factor_obs 0.038
_refine_ls_shift/esd_max 0.003
_refine_ls_shift/esd_mean 0.000
_refine_ls_structure_factor_coef Fsqd
_refine_ls_weighting_details 'w = 1/[\s^2^(Fo^2^)+(0.0432P)^2^+1.381P] where P=(Fo^2^+2Fc^2^)/3'
_refine_ls_weighting_scheme calc
_refine_ls_wR_factor_all 0.105
_refine_ls_wR_factor_obs 0.090
_reflns_number_observed 4144
_reflns_number_total 5451
_reflns_observed_criterion I>2sigma(I)
_cod_data_source_file bm1249.cif
_cod_data_source_block 2
_cod_depositor_comments
;
The following automatic conversions were performed:
'_geom_bond_publ_flag' value 'Y' changed to 'y' according to
'/home/saulius/struct/CIF-dictionaries/cif_core.dic' dictionary named
'cif_core.dic' version 2.4.1 from 2010-06-29 (12 times).

Automatic conversion script
Id: cif_fix_enum 1527 2010-12-29 10:47:43Z saulius 

The following automatic conversions were performed:

'_exptl_crystal_density_meas' value 'not measured' was changed to '?'
- the value is perceived as not measured.

Automatic conversion script
Id: cif_fix_values 3008 2015-01-20 13:52:24Z robertas 

The following automatic conversions were performed:

'_refine_ls_weighting_scheme' value 'calc w =
1/[\s^2^(Fo^2^)+(0.0432P)^2^+1.381P] where P=(Fo^2^+2Fc^2^)/3' was
changed to 'calc'. New tag '_refine_ls_weighting_details' was
created. The value of the new tag was set to 'w =
1/[\s^2^(Fo^2^)+(0.0432P)^2^+1.381P] where P=(Fo^2^+2Fc^2^)/3'.

Automatic conversion script
Id: cif_fix_values 3143 2015-03-26 13:38:13Z robertas 
;
_cod_original_sg_symbol_H-M 'P 21/n'
_cod_database_code 2007702

loop_
_symmetry_equiv_pos_as_xyz
'x, y, z'
'-x+1/2, y+1/2, -z+1/2'
'-x, -y, -z'
'x-1/2, -y-1/2, z-1/2'

loop_
_atom_site_aniso_label
_atom_site_aniso_U_11
_atom_site_aniso_U_22
_atom_site_aniso_U_33
_atom_site_aniso_U_12
_atom_site_aniso_U_13
_atom_site_aniso_U_23
P1 0.0251(2) 0.0260(3) 0.0322(3) 0.0002(2) 0.0028(2) 0.0026(2)
P3 0.0276(3) 0.0215(2) 0.0269(2) -0.00177(19) 0.00145(19) -0.00169(18)
O1 0.0329(8) 0.0268(7) 0.0484(9) 0.0023(6) 0.0104(7) -0.0006(6)
O2 0.0373(8) 0.0425(9) 0.0340(8) -0.0049(7) -0.0034(6) 0.0080(7)
O3 0.0325(8) 0.0267(7) 0.0412(8) 0.0048(6) -0.0028(6) -0.0015(6)
O4 0.0300(7) 0.0262(7) 0.0284(7) -0.0078(6) 0.0051(6) -0.0043(5)
C2 0.0266(9) 0.0249(9) 0.0270(9) 0.0000(8) 0.0046(7) -0.0035(7)
C4 0.0363(11) 0.0236(9) 0.0311(10) -0.0075(8) 0.0057(8) -0.0020(8)
C5 0.0296(10) 0.0304(10) 0.0407(11) -0.0052(8) 0.0100(9) -0.0014(9)
C6 0.0254(10) 0.0341(11) 0.0438(12) -0.0031(9) 0.0008(9) 0.0030(9)
C21 0.0338(11) 0.0296(10) 0.0332(10) -0.0109(9) 0.0076(8) -0.0042(8)
C22 0.0377(11) 0.0327(11) 0.0345(11) -0.0110(9) 0.0094(9) -0.0071(9)
C11 0.0432(13) 0.0521(14) 0.0404(13) -0.0014(11) 0.0031(10) 0.0129(11)
C12 0.0700(19) 0.0629(17) 0.0394(13) 0.0101(15) 0.0111(13) 0.0072(12)
P1' 0.0291(3) 0.0277(3) 0.0335(3) -0.0049(2) 0.0087(2) -0.0033(2)
O2' 0.0375(13) 0.0450(17) 0.0314(12) 0.0045(12) 0.0034(9) -0.0020(11)
C11' 0.069(2) 0.048(2) 0.0405(18) 0.0017(17) 0.0221(17) -0.0053(15)
C12' 0.076(6) 0.085(5) 0.062(5) 0.005(3) 0.037(5) 0.021(3)
P3' 0.0299(3) 0.0236(2) 0.0267(2) 0.0007(2) 0.00361(19) 0.00285(19)
O1' 0.0349(8) 0.0244(7) 0.0631(10) -0.0043(6) 0.0161(7) -0.0042(7)
O3' 0.0396(8) 0.0289(7) 0.0358(8) -0.0046(6) -0.0017(6) 0.0013(6)
O4' 0.0331(8) 0.0323(8) 0.0327(7) 0.0038(6) 0.0060(6) 0.0101(6)
C2' 0.0277(9) 0.0239(9) 0.0297(9) -0.0016(8) 0.0079(8) 0.0023(7)
C4' 0.0396(11) 0.0291(10) 0.0325(10) 0.0097(9) 0.0068(9) -0.0018(8)
C5' 0.0288(10) 0.0336(11) 0.0417(12) 0.0062(9) 0.0114(9) 0.0059(9)
C6' 0.0277(10) 0.0320(11) 0.0427(12) 0.0010(8) 0.0039(9) 0.0006(9)
C21' 0.0511(15) 0.0436(14) 0.0599(16) 0.0195(12) 0.0183(12) 0.0222(12)
C22' 0.0352(13) 0.088(2) 0.0724(19) 0.0007(14) -0.0014(13) 0.0487(17)

loop_
_atom_site_label
_atom_site_fract_x
_atom_site_fract_y
_atom_site_fract_z
_atom_site_U_iso_or_equiv
_atom_site_thermal_displace_type
_atom_site_calc_flag
_atom_site_refinement_flags
_atom_site_occupancy
_atom_site_disorder_group
_atom_site_type_symbol
P1 0.24903(7) 0.48422(3) 0.80644(3) 0.02796(13) Uani d . 1 . P
P3 0.01356(7) 0.57500(3) 0.68627(3) 0.02565(12) Uani d . 1 . P
O1 0.2359(2) 0.41272(7) 0.76971(9) 0.0356(3) Uani d . 1 . O
O2 0.2931(2) 0.48315(8) 0.89999(9) 0.0389(4) Uani d . 1 . O
O3 -0.1467(2) 0.62274(7) 0.67141(9) 0.0344(3) Uani d . 1 . O
O4 0.01220(18) 0.51111(7) 0.62549(8) 0.0282(3) Uani d . 1 . O
C2 0.0431(3) 0.53565(10) 0.78292(11) 0.0262(4) Uani d . 1 . C
H2A -0.0625 0.5043 0.7868 0.031 Uiso calc R 1 . H
H2B 0.0438 0.5742 0.8225 0.031 Uiso calc R 1 . H
C4 0.2276(3) 0.61621(10) 0.67806(12) 0.0303(4) Uani d . 1 . C
H4A 0.2221 0.6347 0.6238 0.036 Uiso calc R 1 . H
H4B 0.2455 0.6576 0.7144 0.036 Uiso calc R 1 . H
C5 0.3933(3) 0.56650(11) 0.69654(13) 0.0331(4) Uani d . 1 . C
H5A 0.3746 0.5246 0.6611 0.040 Uiso calc R 1 . H
H5B 0.5029 0.5921 0.6853 0.040 Uiso calc R 1 . H
C6 0.4277(3) 0.54031(12) 0.78223(13) 0.0350(5) Uani d . 1 . C
H6A 0.4407 0.5822 0.8178 0.042 Uiso calc R 1 . H
H6B 0.5439 0.5135 0.7914 0.042 Uiso calc R 1 . H
C21 -0.1378(3) 0.46020(11) 0.61640(12) 0.0320(4) Uani d . 1 . C
H21A -0.2556 0.4856 0.6038 0.038 Uiso calc R 1 . H
H21B -0.1374 0.4330 0.6659 0.038 Uiso calc R 1 . H
C22 -0.1125(3) 0.41062(11) 0.55082(12) 0.0346(5) Uani d . 1 . C
H22A -0.1151 0.4380 0.5020 0.041 Uiso calc R 1 . H
H22B -0.2110 0.3752 0.5438 0.041 Uiso calc R 1 . H
H22C 0.0050 0.3862 0.5637 0.041 Uiso calc R 1 . H
C11 0.1867(3) 0.43600(14) 0.94221(14) 0.0456(6) Uani d . 1 . C
H11A 0.2126 0.3855 0.9308 0.055 Uiso calc R 1 . H
H11B 0.0550 0.4448 0.9253 0.055 Uiso calc R 1 . H
C12 0.2371(4) 0.45051(16) 1.02842(15) 0.0571(7) Uani d . 1 . C
H12A 0.3666 0.4399 1.0450 0.069 Uiso calc R 1 . H
H12B 0.1637 0.4203 1.0578 0.069 Uiso calc R 1 . H
H12C 0.2141 0.5009 1.0389 0.069 Uiso calc R 1 . H
P1' 0.75726(7) 0.33212(3) 0.82080(3) 0.02967(13) Uani d D 1 . P
O2' 0.7865(4) 0.31678(17) 0.91454(13) 0.0382(6) Uani d PDU 0.748(6) 1 O
C11' 0.6598(5) 0.34583(19) 0.9623(2) 0.0508(10) Uani d PD 0.748(6) 1 C
H11C 0.5772 0.3801 0.9307 0.061 Uiso calc PR 0.748(6) 1 H
H11D 0.7281 0.3718 1.0078 0.061 Uiso calc PR 0.748(6) 1 H
C12' 0.5506(16) 0.2875(7) 0.9913(8) 0.071(4) Uani d PDU 0.748(6) 1 C
H12D 0.4815 0.2623 0.9462 0.086 Uiso calc PR 0.748(6) 1 H
H12E 0.4661 0.3080 1.0236 0.086 Uiso calc PR 0.748(6) 1 H
H12F 0.6325 0.2538 1.0230 0.086 Uiso calc PR 0.748(6) 1 H
O2* 0.7499(11) 0.3418(4) 0.9089(4) 0.033(2) Uiso d PDU 0.252(6) 2 O
C11* 0.7361(12) 0.2809(5) 0.9585(5) 0.038(2) Uiso d PDU 0.252(6) 2 C
H11Y 0.8458 0.2777 0.9993 0.046 Uiso calc PR 0.252(6) 2 H
H11Z 0.7274 0.2366 0.9267 0.046 Uiso calc PR 0.252(6) 2 H
C12* 0.569(4) 0.2893(17) 0.997(2) 0.047(6) Uiso d PDU 0.252(6) 2 C
H12X 0.5574 0.2481 1.0310 0.056 Uiso calc PR 0.252(6) 2 H
H12Y 0.4605 0.2921 0.9561 0.056 Uiso calc PR 0.252(6) 2 H
H12Z 0.5786 0.3331 1.0285 0.056 Uiso calc PR 0.252(6) 2 H
P3' 0.54811(7) 0.25137(3) 0.68112(3) 0.02684(12) Uani d . 1 . P
O1' 0.7573(2) 0.40723(8) 0.79526(10) 0.0399(4) Uani d . 1 . O
O3' 0.3936(2) 0.20211(8) 0.65860(9) 0.0356(3) Uani d . 1 . O
O4' 0.5522(2) 0.31769(8) 0.62395(8) 0.0326(3) Uani d . 1 . O
C2' 0.5519(3) 0.28574(10) 0.77924(11) 0.0267(4) Uani d . 1 . C
H2'1 0.5334 0.2454 0.8144 0.032 Uiso calc R 1 . H
H2'2 0.4477 0.3188 0.7786 0.032 Uiso calc R 1 . H
C4' 0.7690(3) 0.21373(11) 0.67833(12) 0.0336(4) Uani d . 1 . C
H4'1 0.7800 0.1689 0.7093 0.040 Uiso calc R 1 . H
H4'2 0.7777 0.2011 0.6231 0.040 Uiso calc R 1 . H
C5' 0.9301(3) 0.26245(12) 0.71015(13) 0.0341(5) Uani d . 1 . C
H5'1 1.0447 0.2392 0.7010 0.041 Uiso calc R 1 . H
H5'2 0.9181 0.3079 0.6804 0.041 Uiso calc R 1 . H
C6' 0.9428(3) 0.27882(12) 0.79810(13) 0.0343(5) Uani d . 1 . C
H6'1 1.0587 0.3042 0.8163 0.041 Uiso calc R 1 . H
H6'2 0.9457 0.2332 0.8275 0.041 Uiso calc R 1 . H
C21' 0.3992(4) 0.36576(14) 0.60999(16) 0.0505(6) Uani d . 1 . C
H21C 0.4156 0.4044 0.6498 0.061 Uiso calc R 1 . H
H21D 0.2863 0.3395 0.6155 0.061 Uiso calc R 1 . H
C22' 0.3812(4) 0.39714(18) 0.53062(18) 0.0662(9) Uani d . 1 . C
H22D 0.4912 0.4246 0.5257 0.079 Uiso calc R 1 . H
H22E 0.2749 0.4288 0.5221 0.079 Uiso calc R 1 . H
H22F 0.3656 0.3589 0.4912 0.079 Uiso calc R 1 . H

loop_
_atom_type_symbol
_atom_type_description
_atom_type_scat_dispersion_real
_atom_type_scat_dispersion_imag
_atom_type_scat_source
C C 0.0033 0.0016 'International Tables Vol C Tables 4.2.6.8 and 6.1.1.4'
H H 0.0000 0.0000 'International Tables Vol C Tables 4.2.6.8 and 6.1.1.4'
O O 0.0106 0.0060 'International Tables Vol C Tables 4.2.6.8 and 6.1.1.4'
P P 0.1023 0.0942 'International Tables Vol C Tables 4.2.6.8 and 6.1.1.4'

loop_
_geom_angle_atom_site_label_1
_geom_angle_atom_site_label_2
_geom_angle_atom_site_label_3
_geom_angle
_geom_angle_publ_flag
C6 P1 C2 105.64(10) y
P3 C2 P1 113.72(10) y
C4 P3 C2 105.55(10) y
C5 C4 P3 114.53(14) y
C6 C5 C4 113.50(17) y
C5 C6 P1 113.09(15) y
O1 P1 O2 114.22(9) ?
O1 P1 C6 115.67(10) ?
O2 P1 C6 101.53(10) ?
O1 P1 C2 113.10(9) ?
O2 P1 C2 105.46(9) ?
O3 P3 O4 114.85(8) ?
O3 P3 C4 115.26(9) ?
O4 P3 C4 100.73(9) ?
O3 P3 C2 112.64(9) ?
O4 P3 C2 106.65(8) ?
C11 O2 P1 118.09(14) ?
C21 O4 P3 119.29(12) ?
O4 C21 C22 107.61(16) ?
O2 C11 C12 108.3(2) ?
C6' P1' C2' 106.13(10) y
P3' C2' P1' 115.51(11) y
C4' P3' C2' 106.61(10) y
C5' C4' P3' 115.02(14) y
C6' C5' C4' 113.19(17) y
C5' C6' P1' 113.34(15) y
O1' P1' O2* 100.6(3) ?
O1' P1' O2' 117.39(13) ?
O1' P1' C6' 115.44(10) ?
O2* P1' C6' 115.3(3) ?
O2' P1' C6' 97.51(13) ?
O1' P1' C2' 112.43(10) ?
O2* P1' C2' 106.8(3) ?
O2' P1' C2' 106.37(11) ?
C11' O2' P1' 120.1(3) ?
O2' C11' C12' 110.5(5) ?
C11* O2* P1' 120.6(6) ?
O2* C11* C12* 108.6(15) ?
O3' P3' O4' 114.61(9) ?
O3' P3' C4' 115.16(10) ?
O4' P3' C4' 100.59(9) ?
O3' P3' C2' 111.44(9) ?
O4' P3' C2' 107.53(9) ?
C21' O4' P3' 120.02(14) ?
O4' C21' C22' 111.0(2) ?

loop_
_geom_bond_atom_site_label_1
_geom_bond_atom_site_label_2
_geom_bond_site_symmetry_2
_geom_bond_distance
_geom_bond_publ_flag
P1 C2 . 1.799(2) y
P3 C2 . 1.798(2) y
P3 C4 . 1.793(2) y
C4 C5 . 1.536(3) y
C5 C6 . 1.535(3) y
P1 C6 . 1.792(2) y
P1 O1 . 1.4762(15) ?
P1 O2 . 1.5893(17) ?
P3 O3 . 1.4784(15) ?
P3 O4 . 1.5866(14) ?
O2 C11 . 1.453(3) ?
O4 C21 . 1.456(2) ?
C21 C22 . 1.494(3) ?
C11 C12 . 1.495(3) ?
P1' C2' . 1.802(2) y
P3' C2' . 1.801(2) y
P3' C4' . 1.794(2) y
C4' C5' . 1.536(3) y
C5' C6' . 1.530(3) y
P1' C6' . 1.794(2) y
P1' O1' . 1.4728(16) ?
P1' O2* . 1.534(7) ?
P1' O2' . 1.617(2) ?
O2' C11' . 1.449(4) ?
C11' C12' . 1.492(9) ?
O2* C11* . 1.435(10) ?
C11* C12* . 1.506(17) ?
P3' O3' . 1.4760(16) ?
P3' O4' . 1.5862(14) ?
O4' C21' . 1.440(3) ?
C21' C22' . 1.472(4) ?

loop_
_geom_hbond_atom_site_label_D
_geom_hbond_atom_site_label_H
_geom_hbond_atom_site_label_A
_geom_hbond_site_symmetry_A
_geom_hbond_distance_DH
_geom_hbond_distance_HA
_geom_hbond_distance_DA
_geom_hbond_angle_DHA
_geom_hbond_publ_flag
C2' H2'2 O1 . 0.99 2.35 3.327(3) 169.6 y
C2' H2'1 O3 2_546 0.99 2.44 3.214(2) 134.3 y
C4' H4'1 O3 2_546 0.99 2.56 3.336(3) 134.9 y
C2 H2A O1' 1_455 0.99 2.28 3.236(2) 163.3 y
C6 H6B O1' . 0.99 2.54 3.476(3) 158.1 y
C21 H21B O1' 1_455 0.99 2.52 3.434(3) 153.8 y
C2 H2B O3' 2_556 0.99 2.45 3.284(3) 141.5 y

loop_
_geom_torsion_atom_site_label_1
_geom_torsion_atom_site_label_2
_geom_torsion_atom_site_label_3
_geom_torsion_atom_site_label_4
_geom_torsion
_geom_torsion_publ_flag
C6 P1 C2 P3 49.24(13) y
C4 P3 C2 P1 -47.69(13) y
C2 P3 C4 C5 52.99(16) y
P3 C4 C5 C6 -64.2(2) y
C4 C5 C6 P1 65.3(2) y
C2 P1 C6 C5 -55.69(17) y
O1 P1 O2 C11 -48.35(19) ?
C6 P1 O2 C11 -173.56(17) ?
C2 P1 O2 C11 76.45(18) ?
O3 P3 O4 C21 -58.74(16) ?
C4 P3 O4 C21 176.77(14) ?
C2 P3 O4 C21 66.80(16) ?
O3 P3 C2 P1 -174.27(9) ?
O4 P3 C2 P1 58.87(12) ?
O1 P1 C2 P3 -78.24(13) ?
O2 P1 C2 P3 156.26(10) ?
O3 P3 C4 C5 177.96(14) ?
O4 P3 C4 C5 -57.83(16) ?
O1 P1 C6 C5 70.22(18) ?
O2 P1 C6 C5 -165.54(15) ?
P3 O4 C21 C22 174.85(14) ?
P1 O2 C11 C12 -173.42(17) ?
C6' P1' C2' P3' -44.09(14) y
C4' P3' C2' P1' 41.82(14) y
C2' P3' C4' C5' -49.61(18) y
P3' C4' C5' C6' 64.6(2) y
C4' C5' C6' P1' -66.9(2) y
C2' P1' C6' C5' 54.31(17) y
O1' P1' O2' C11' 59.6(3) ?
O2* P1' O2' C11' 26.8(10) ?
C6' P1' O2' C11' -176.6(3) ?
C2' P1' O2' C11' -67.3(3) ?
P1' O2' C11' C12' 111.1(7) ?
O1' P1' O2* C11* 176.1(7) ?
O2' P1' O2* C11* -33.2(8) ?
C6' P1' O2* C11* -59.0(8) ?
C2' P1' O2* C11* 58.6(8) ?
P1' O2* C11* C12* -122.8(16) ?
O3' P3' O4' C21' 57.5(2) ?
C4' P3' O4' C21' -178.37(18) ?
C2' P3' O4' C21' -67.02(19) ?
O3' P3' C2' P1' 168.25(10) ?
O4' P3' C2' P1' -65.36(13) ?
O1' P1' C2' P3' 83.00(13) ?
O2* P1' C2' P3' -167.6(3) ?
O2' P1' C2' P3' -147.20(15) ?
O3' P3' C4' C5' -173.77(14) ?
O4' P3' C4' C5' 62.46(17) ?
O1' P1' C6' C5' -70.96(18) ?
O2* P1' C6' C5' 172.3(4) ?
O2' P1' C6' C5' 163.83(17) ?
P3' O4' C21' C22' -149.9(2) ?
